data_2235755
loop_
_publ_author_name
'Mughal, Shumaila Younas'
'Khan, Islam Ullah'
'Harrison, William T. A.'
'Khan, Muneeb Hayat'
'Arshad, Muhammad Nadeem'

_publ_section_title
;
 <i>N</i>-(2,3-Dihydro-1,4-benzodioxin-6-yl)-4-fluorobenzenesulfonamide
;
_journal_coeditor_code BT5970
_journal_issue 8
_journal_name_full 'Acta Crystallographica Section E'
_journal_page_first o2433
_journal_paper_doi 10.1107/S1600536812030863
_journal_volume 68
_journal_year 2012
_chemical_formula_iupac 'C14 H12 F N O4 S'
_chemical_formula_moiety 'C14 H12 F N O4 S'
_chemical_formula_sum 'C14 H12 F N O4 S'
_chemical_formula_weight 309.31
_chemical_name_systematic
;
<i>N</i>-(2,3-Dihydro-1,4-benzodioxin-6-yl)-4-fluorobenzenesulfonamide
;
_space_group_IT_number 14
_symmetry_cell_setting monoclinic
_symmetry_space_group_name_Hall '-P 2yn'
_symmetry_space_group_name_H-M 'P 1 21/n 1'
_atom_sites_solution_hydrogens geom
_atom_sites_solution_primary direct
_atom_sites_solution_secondary difmap
_audit_creation_method SHELXL-97
_cell_angle_alpha 90.00
_cell_angle_beta 94.422(3)
_cell_angle_gamma 90.00
_cell_formula_units_Z 4
_cell_length_a 5.1542(5)
_cell_length_b 22.237(3)
_cell_length_c 12.0706(13)
_cell_measurement_reflns_used 1453
_cell_measurement_temperature 296(2)
_cell_measurement_theta_max 25.47
_cell_measurement_theta_min 2.50
_cell_volume 1379.3(3)
_computing_cell_refinement 'SAINT (Bruker, 2007)'
_computing_data_collection 'APEX2 (Bruker, 2007)'
_computing_data_reduction 'SAINT (Bruker, 2007)'
_computing_molecular_graphics 'ORTEP-3 (Farrugia, 1997)'
_computing_publication_material 'SHELXL97 (Sheldrick, 2008)'
_computing_structure_refinement 'SHELXL97 (Sheldrick, 2008)'
_computing_structure_solution 'SHELXS97 (Sheldrick, 2008)'
_diffrn_ambient_temperature 296(2)
_diffrn_measured_fraction_theta_full 0.999
_diffrn_measured_fraction_theta_max 0.999
_diffrn_measurement_device_type 'Bruker APEXII CCD'
_diffrn_measurement_method \w
_diffrn_radiation_monochromator graphite
_diffrn_radiation_source 'fine-focus sealed tube'
_diffrn_radiation_type MoK\a
_diffrn_radiation_wavelength 0.71073
_diffrn_reflns_av_R_equivalents 0.0240
_diffrn_reflns_av_sigmaI/netI 0.0259
_diffrn_reflns_limit_h_max 5
_diffrn_reflns_limit_h_min -6
_diffrn_reflns_limit_k_max 28
_diffrn_reflns_limit_k_min -28
_diffrn_reflns_limit_l_max 14
_diffrn_reflns_limit_l_min -15
_diffrn_reflns_number 11762
_diffrn_reflns_theta_full 27.46
_diffrn_reflns_theta_max 27.46
_diffrn_reflns_theta_min 1.83
_diffrn_standards_decay_% 0
_exptl_absorpt_coefficient_mu 0.261
_exptl_absorpt_correction_type none
_exptl_crystal_colour colourless
_exptl_crystal_density_diffrn 1.489
_exptl_crystal_density_method 'not measured'
_exptl_crystal_description prism
_exptl_crystal_F_000 640
_exptl_crystal_size_max 0.39
_exptl_crystal_size_mid 0.34
_exptl_crystal_size_min 0.23
_refine_diff_density_max 0.241
_refine_diff_density_min -0.316
_refine_ls_extinction_method none
_refine_ls_goodness_of_fit_ref 1.021
_refine_ls_hydrogen_treatment mixed
_refine_ls_matrix_type full
_refine_ls_number_parameters 202
_refine_ls_number_reflns 3156
_refine_ls_number_restraints 0
_refine_ls_restrained_S_all 1.021
_refine_ls_R_factor_all 0.0567
_refine_ls_R_factor_gt 0.0374
_refine_ls_shift/su_max 0.000
_refine_ls_shift/su_mean 0.000
_refine_ls_structure_factor_coef Fsqd
_refine_ls_weighting_details 'calc w=1/[\s^2^(Fo^2^)+(0.0451P)^2^+0.3224P] where P=(Fo^2^+2Fc^2^)/3'
_refine_ls_weighting_scheme calc
_refine_ls_wR_factor_gt 0.0900
_refine_ls_wR_factor_ref 0.1013
_reflns_number_gt 2336
_reflns_number_total 3156
_reflns_threshold_expression I>2\s(I)
_cod_data_source_file bt5970.cif
_cod_data_source_block I
_cod_original_sg_symbol_H-M 'P 21/n'
_cod_database_code 2235755
_cod_database_fobs_code 2235755

loop_
_symmetry_equiv_pos_as_xyz
'x, y, z'
'-x+1/2, y+1/2, -z+1/2'
'-x, -y, -z'
'x-1/2, -y-1/2, z-1/2'

loop_
_atom_site_type_symbol
_atom_site_label
_atom_site_fract_x
_atom_site_fract_y
_atom_site_fract_z
_atom_site_U_iso_or_equiv
_atom_site_adp_type
_atom_site_calc_flag
_atom_site_refinement_flags
_atom_site_occupancy
_atom_site_symmetry_multiplicity
_atom_site_disorder_assembly
_atom_site_disorder_group
C C1 0.5881(3) 0.25665(7) 0.60034(14) 0.0404(4) Uani d . 1 1 . .
C C2 0.7189(4) 0.23608(9) 0.51210(17) 0.0565(5) Uani d . 1 1 . .
H H2 0.8515 0.2590 0.4852 0.068 Uiso calc R 1 1 . .
C C3 0.6514(5) 0.18133(10) 0.46402(18) 0.0664(6) Uani d . 1 1 . .
H H3 0.7375 0.1668 0.4046 0.080 Uiso calc R 1 1 . .
C C4 0.4572(4) 0.14930(9) 0.50536(17) 0.0564(5) Uani d . 1 1 . .
C C5 0.3224(4) 0.16869(8) 0.59056(17) 0.0543(5) Uani d . 1 1 . .
H H5 0.1876 0.1458 0.6154 0.065 Uiso calc R 1 1 . .
C C6 0.3891(4) 0.22311(8) 0.63959(15) 0.0482(4) Uani d . 1 1 . .
H H6 0.3006 0.2371 0.6987 0.058 Uiso calc R 1 1 . .
F F1 0.3949(3) 0.09489(6) 0.45976(12) 0.0886(4) Uani d . 1 1 . .
C C7 0.4989(3) 0.39470(7) 0.48965(15) 0.0429(4) Uani d . 1 1 . .
C C8 0.6750(3) 0.43897(7) 0.46691(15) 0.0434(4) Uani d . 1 1 . .
H H8 0.7859 0.4549 0.5239 0.052 Uiso calc R 1 1 . .
C C9 0.6860(3) 0.45950(7) 0.35926(14) 0.0415(4) Uani d . 1 1 A .
C C10 0.5168(3) 0.43651(8) 0.27495(15) 0.0457(4) Uani d . 1 1 A .
C C11 0.3469(4) 0.39124(9) 0.29867(18) 0.0613(5) Uani d . 1 1 . .
H H11 0.2378 0.3746 0.2417 0.074 Uiso calc R 1 1 . .
C C12 0.3366(4) 0.37037(9) 0.40506(18) 0.0583(5) Uani d . 1 1 . .
H H12 0.2208 0.3399 0.4202 0.070 Uiso calc R 1 1 . .
C C13 0.8923(7) 0.51508(15) 0.2265(2) 0.0598(8) Uani d P 0.880(7) 1 A 1
H H13A 1.0029 0.4842 0.1985 0.072 Uiso calc PR 0.880(7) 1 A 1
H H13B 0.9770 0.5536 0.2185 0.072 Uiso calc PR 0.880(7) 1 A 1
C C13A 0.794(6) 0.5341(11) 0.2265(19) 0.064(7) Uiso d P 0.120(7) 1 A 2
H H13C 0.6299 0.5555 0.2269 0.076 Uiso calc PR 0.120(7) 1 A 2
H H13D 0.9283 0.5628 0.2111 0.076 Uiso calc PR 0.120(7) 1 A 2
C C14 0.6350(6) 0.51509(11) 0.1600(2) 0.0578(9) Uani d P 0.880(7) 1 A 1
H H14A 0.5239 0.5459 0.1879 0.069 Uiso calc PR 0.880(7) 1 A 1
H H14B 0.6601 0.5241 0.0830 0.069 Uiso calc PR 0.880(7) 1 A 1
C C14A 0.775(4) 0.4882(9) 0.1419(15) 0.058(6) Uiso d P 0.120(7) 1 A 2
H H14C 0.9199 0.4603 0.1504 0.070 Uiso calc PR 0.120(7) 1 A 2
H H14D 0.7654 0.5054 0.0679 0.070 Uiso calc PR 0.120(7) 1 A 2
S S1 0.66702(8) 0.32659(2) 0.66316(4) 0.04491(14) Uani d . 1 1 . .
N N1 0.4773(3) 0.37724(7) 0.60361(14) 0.0490(4) Uani d . 1 1 . .
H H1 0.330(4) 0.3731(9) 0.6218(16) 0.059 Uiso d . 1 1 . .
O O1 0.5996(3) 0.32377(7) 0.77539(11) 0.0620(4) Uani d . 1 1 . .
O O2 0.9274(2) 0.34095(6) 0.63905(12) 0.0603(4) Uani d . 1 1 . .
O O3 0.8603(2) 0.50425(6) 0.34055(10) 0.0564(4) Uani d . 1 1 . .
O O4 0.5128(3) 0.45743(6) 0.16736(11) 0.0586(4) Uani d . 1 1 . .

loop_
_atom_site_aniso_label
_atom_site_aniso_U_11
_atom_site_aniso_U_22
_atom_site_aniso_U_33
_atom_site_aniso_U_12
_atom_site_aniso_U_13
_atom_site_aniso_U_23
C1 0.0334(9) 0.0456(9) 0.0420(9) 0.0026(7) 0.0025(7) 0.0036(7)
C2 0.0493(12) 0.0695(12) 0.0524(11) -0.0057(9) 0.0153(9) -0.0025(9)
C3 0.0714(15) 0.0770(14) 0.0526(12) 0.0018(11) 0.0160(10) -0.0162(10)
C4 0.0634(14) 0.0503(10) 0.0537(12) 0.0027(9) -0.0074(10) -0.0055(9)
C5 0.0500(12) 0.0474(10) 0.0659(13) -0.0054(8) 0.0062(9) 0.0070(9)
C6 0.0437(11) 0.0485(9) 0.0536(11) 0.0015(8) 0.0120(8) 0.0043(8)
F1 0.1154(12) 0.0617(8) 0.0870(10) -0.0070(7) -0.0023(8) -0.0230(7)
C7 0.0333(9) 0.0413(8) 0.0543(11) 0.0025(7) 0.0050(7) -0.0014(7)
C8 0.0368(9) 0.0424(9) 0.0500(10) -0.0032(7) -0.0025(7) -0.0069(7)
C9 0.0337(9) 0.0372(8) 0.0530(10) -0.0017(6) 0.0007(7) -0.0061(7)
C10 0.0435(10) 0.0427(9) 0.0500(11) 0.0015(7) -0.0034(8) -0.0053(7)
C11 0.0547(13) 0.0606(12) 0.0653(13) -0.0182(9) -0.0154(10) -0.0056(10)
C12 0.0457(11) 0.0553(11) 0.0725(14) -0.0174(9) -0.0049(9) 0.0033(10)
C13 0.0550(18) 0.0660(17) 0.0580(16) -0.0102(14) 0.0026(12) 0.0107(12)
C14 0.0650(19) 0.0518(13) 0.0555(15) -0.0002(11) -0.0029(12) 0.0041(10)
S1 0.0329(2) 0.0524(3) 0.0494(3) -0.00419(18) 0.00263(17) -0.00209(19)
N1 0.0342(8) 0.0510(8) 0.0630(10) 0.0015(7) 0.0122(7) 0.0001(7)
O1 0.0648(9) 0.0763(9) 0.0449(8) -0.0063(7) 0.0039(6) -0.0058(6)
O2 0.0297(7) 0.0679(9) 0.0833(10) -0.0074(6) 0.0038(6) -0.0003(7)
O3 0.0567(9) 0.0584(8) 0.0529(8) -0.0218(6) -0.0032(6) 0.0030(6)
O4 0.0665(9) 0.0568(8) 0.0505(8) -0.0093(6) -0.0090(6) -0.0024(6)

loop_
_atom_type_symbol
_atom_type_description
_atom_type_scat_dispersion_real
_atom_type_scat_dispersion_imag
_atom_type_scat_source
C C 0.0033 0.0016 'International Tables Vol C Tables 4.2.6.8 and 6.1.1.4'
H H 0.0000 0.0000 'International Tables Vol C Tables 4.2.6.8 and 6.1.1.4'
N N 0.0061 0.0033 'International Tables Vol C Tables 4.2.6.8 and 6.1.1.4'
O O 0.0106 0.0060 'International Tables Vol C Tables 4.2.6.8 and 6.1.1.4'
F F 0.0171 0.0103 'International Tables Vol C Tables 4.2.6.8 and 6.1.1.4'
S S 0.1246 0.1234 'International Tables Vol C Tables 4.2.6.8 and 6.1.1.4'

loop_
_geom_angle_atom_site_label_1
_geom_angle_atom_site_label_2
_geom_angle_atom_site_label_3
_geom_angle
C6 C1 C2 120.33(17)
C6 C1 S1 118.77(13)
C2 C1 S1 120.88(14)
C1 C2 C3 119.58(19)
C1 C2 H2 120.2
C3 C2 H2 120.2
C4 C3 C2 118.54(19)
C4 C3 H3 120.7
C2 C3 H3 120.7
C3 C4 C5 123.30(19)
C3 C4 F1 118.53(19)
C5 C4 F1 118.17(19)
C4 C5 C6 118.64(18)
C4 C5 H5 120.7
C6 C5 H5 120.7
C5 C6 C1 119.59(17)
C5 C6 H6 120.2
C1 C6 H6 120.2
C12 C7 C8 120.18(17)
C12 C7 N1 120.90(16)
C8 C7 N1 118.81(16)
C7 C8 C9 119.83(16)
C7 C8 H8 120.1
C9 C8 H8 120.1
O3 C9 C8 117.99(14)
O3 C9 C10 122.01(16)
C8 C9 C10 119.95(16)
O4 C10 C11 118.58(16)
O4 C10 C9 122.02(16)
C11 C10 C9 119.39(17)
C12 C11 C10 120.85(17)
C12 C11 H11 119.6
C10 C11 H11 119.6
C11 C12 C7 119.74(17)
C11 C12 H12 120.1
C7 C12 H12 120.1
O3 C13 C14 110.8(2)
O3 C13 H13A 109.5
C14 C13 H13A 109.5
O3 C13 H13B 109.5
C14 C13 H13B 109.5
H13A C13 H13B 108.1
C14A C13A O3 109.0(18)
C14A C13A H13C 109.9
O3 C13A H13C 109.9
C14A C13A H13D 109.9
O3 C13A H13D 109.9
H13C C13A H13D 108.3
O4 C14 C13 110.0(2)
O4 C14 H14A 109.7
C13 C14 H14A 109.7
O4 C14 H14B 109.7
C13 C14 H14B 109.7
H14A C14 H14B 108.2
C13A C14A O4 100.5(18)
C13A C14A H14C 111.7
O4 C14A H14C 111.7
C13A C14A H14D 111.7
O4 C14A H14D 111.7
H14C C14A H14D 109.4
O1 S1 O2 120.26(9)
O1 S1 N1 105.59(9)
O2 S1 N1 107.32(9)
O1 S1 C1 107.74(8)
O2 S1 C1 107.34(8)
N1 S1 C1 108.09(8)
C7 N1 S1 121.42(12)
C7 N1 H1 115.5(14)
S1 N1 H1 110.2(15)
C9 O3 C13 114.18(15)
C9 O3 C13A 110.9(10)
C10 O4 C14 112.66(14)
C10 O4 C14A 112.4(7)

loop_
_geom_bond_atom_site_label_1
_geom_bond_atom_site_label_2
_geom_bond_distance
C1 C6 1.381(2)
C1 C2 1.381(2)
C1 S1 1.7640(17)
C2 C3 1.382(3)
C2 H2 0.9300
C3 C4 1.355(3)
C3 H3 0.9300
C4 C5 1.355(3)
C4 F1 1.357(2)
C5 C6 1.379(3)
C5 H5 0.9300
C6 H6 0.9300
C7 C12 1.379(2)
C7 C8 1.381(2)
C7 N1 1.442(2)
C8 C9 1.383(2)
C8 H8 0.9300
C9 O3 1.371(2)
C9 C10 1.386(2)
C10 O4 1.378(2)
C10 C11 1.379(3)
C11 C12 1.370(3)
C11 H11 0.9300
C12 H12 0.9300
C13 O3 1.419(3)
C13 C14 1.496(4)
C13 H13A 0.9700
C13 H13B 0.9700
C13A C14A 1.44(3)
C13A O3 1.54(2)
C13A H13C 0.9700
C13A H13D 0.9700
C14 O4 1.434(3)
C14 H14A 0.9700
C14 H14B 0.9700
C14A O4 1.566(18)
C14A H14C 0.9700
C14A H14D 0.9700
S1 O1 1.4256(14)
S1 O2 1.4312(13)
S1 N1 1.6228(16)
N1 H1 0.81(2)

loop_
_geom_hbond_atom_site_label_D
_geom_hbond_atom_site_label_H
_geom_hbond_atom_site_label_A
_geom_hbond_site_symmetry_A
_geom_hbond_distance_DH
_geom_hbond_distance_HA
_geom_hbond_distance_DA
_geom_hbond_angle_DHA
N1 H1 O2 1_455 0.81(2) 2.22(2) 3.009(2) 164(2)
C3 H3 O1 4_665 0.93 2.53 3.368(3) 150
C5 H5 O4 4_566 0.93 2.56 3.391(2) 149
C8 H8 O3 3_766 0.93 2.52 3.446(2) 172
C13 H13B F1 2_655 0.97 2.48 3.129(3) 125

loop_
_geom_torsion_atom_site_label_1
_geom_torsion_atom_site_label_2
_geom_torsion_atom_site_label_3
_geom_torsion_atom_site_label_4
_geom_torsion
C6 C1 C2 C3 -0.8(3)
S1 C1 C2 C3 -179.50(16)
C1 C2 C3 C4 0.0(3)
C2 C3 C4 C5 1.1(3)
C2 C3 C4 F1 -178.54(19)
C3 C4 C5 C6 -1.5(3)
F1 C4 C5 C6 178.17(17)
C4 C5 C6 C1 0.7(3)
C2 C1 C6 C5 0.4(3)
S1 C1 C6 C5 179.15(14)
C12 C7 C8 C9 0.9(3)
N1 C7 C8 C9 -175.37(15)
C7 C8 C9 O3 178.83(15)
C7 C8 C9 C10 1.3(3)
O3 C9 C10 O4 -0.3(3)
C8 C9 C10 O4 177.12(15)
O3 C9 C10 C11 179.60(17)
C8 C9 C10 C11 -3.0(3)
O4 C10 C11 C12 -177.64(18)
C9 C10 C11 C12 2.5(3)
C10 C11 C12 C7 -0.3(3)
C8 C7 C12 C11 -1.5(3)
N1 C7 C12 C11 174.74(18)
O3 C13 C14 O4 -61.6(4)
O3 C13A C14A O4 72(2)
C6 C1 S1 O1 27.86(16)
C2 C1 S1 O1 -153.38(16)
C6 C1 S1 O2 158.72(14)
C2 C1 S1 O2 -22.52(18)
C6 C1 S1 N1 -85.80(15)
C2 C1 S1 N1 92.95(16)
C12 C7 N1 S1 97.69(19)
C8 C7 N1 S1 -86.06(19)
O1 S1 N1 C7 176.79(14)
O2 S1 N1 C7 47.37(16)
C1 S1 N1 C7 -68.12(15)
C8 C9 O3 C13 169.3(2)
C10 C9 O3 C13 -13.3(3)
C8 C9 O3 C13A -163.5(11)
C10 C9 O3 C13A 13.9(11)
C14 C13 O3 C9 43.1(3)
C14 C13 O3 C13A -45(2)
C14A C13A O3 C9 -54(2)
C14A C13A O3 C13 48.9(19)
C11 C10 O4 C14 161.9(2)
C9 C10 O4 C14 -18.2(3)
C11 C10 O4 C14A -157.3(9)
C9 C10 O4 C14A 22.6(9)
C13 C14 O4 C10 47.5(3)
C13 C14 O4 C14A -50.3(11)
C13A C14A O4 C10 -57.2(18)
C13A C14A O4 C14 41.3(14)
